data_2022035
loop_
_publ_author_name
'Jha, Kunal Kumar'
'Gruza, Barbara'
'Kumar, Prashant'
'Chodkiewicz, Michal Leszek'
'Dominiak, Paulina Maria'

_publ_section_title
;
 TAAM: a reliable and user friendly tool for hydrogen-atom location using
 routine X-ray diffraction data
;
_journal_issue 3
_journal_name_full 'Acta Crystallographica Section B Structural Science, Crystal Engineering and Materials'
_journal_paper_doi 10.1107/S2052520620002917
_journal_volume 76
_journal_year 2020
_chemical_formula_moiety 'H2 O, C4 H5 N3 O'
_chemical_formula_sum 'C4 H7 N3 O2'
_chemical_formula_weight 129.12
_space_group_crystal_system monoclinic
_space_group_IT_number 14
_space_group_name_Hall '-P 2ybc'
_space_group_name_H-M_alt 'P 1 21/c 1'
_symmetry_Int_Tables_number 14
_audit_creation_date 2019-09-27
_audit_creation_method
;
Olex2 1.2
(compiled 2018.05.29 svn.r3508 for OlexSys, GUI svn.r5506)
;
_cell_angle_alpha 90
_cell_angle_beta 100.523(5)
_cell_angle_gamma 90
_cell_formula_units_Z 4
_cell_length_a 7.7161(8)
_cell_length_b 9.8337(10)
_cell_length_c 7.5131(8)
_cell_measurement_temperature 90.0(2)
_cell_volume 560.49(10)
_computing_molecular_graphics 'Olex2 (Dolomanov et al., 2009)'
_computing_publication_material 'Olex2 (Dolomanov et al., 2009)'
_computing_structure_refinement 'olex2.refine (Bourhis et al., 2015)'
_diffrn_ambient_temperature 90.0(2)
_diffrn_measured_fraction_theta_full 0.9693
_diffrn_measured_fraction_theta_max 0.9693
_diffrn_measurement_device_type 'Bruker SMART APEX CCD area detector'
_diffrn_radiation_type MoKa
_diffrn_radiation_wavelength 0.71073
_diffrn_reflns_av_R_equivalents 0.0000
_diffrn_reflns_av_unetI/netI 0.0120
_diffrn_reflns_limit_h_max 16
_diffrn_reflns_limit_h_min -16
_diffrn_reflns_limit_k_max 21
_diffrn_reflns_limit_k_min 0
_diffrn_reflns_limit_l_max 16
_diffrn_reflns_limit_l_min 0
_diffrn_reflns_number 5754
_diffrn_reflns_theta_full 50.2463
_diffrn_reflns_theta_max 50.25
_diffrn_reflns_theta_min 2.68
_exptl_absorpt_coefficient_mu 0.124
_exptl_crystal_density_diffrn 1.5300
_exptl_crystal_F_000 272.1428
_refine_diff_density_max 0.5359
_refine_diff_density_min -0.2020
_refine_diff_density_rms 0.0591
_refine_ls_d_res_high 0.4622
_refine_ls_d_res_low 7.5863
_refine_ls_goodness_of_fit_ref 1.2090
_refine_ls_hydrogen_treatment refall
_refine_ls_matrix_type full
_refine_ls_number_constraints 0
_refine_ls_number_parameters 110
_refine_ls_number_reflns 5754
_refine_ls_number_restraints 0
_refine_ls_restrained_S_all 1.2090
_refine_ls_R_factor_all 0.0284
_refine_ls_R_factor_gt 0.0227
_refine_ls_shift/su_max 0.0006
_refine_ls_shift/su_mean 0.0002
_refine_ls_structure_factor_coef Fsqd
_refine_ls_weighting_details 'w=1/[\s^2^(Fo^2^)+(0.0330P)^2^] where P=(Fo^2^+2Fc^2^)/3'
_refine_ls_weighting_scheme calc
_refine_ls_wR_factor_gt 0.0553
_refine_ls_wR_factor_ref 0.0591
_reflns_Friedel_coverage 0.0
_reflns_limit_h_max 16
_reflns_limit_h_min -16
_reflns_limit_k_max 21
_reflns_limit_k_min 0
_reflns_limit_l_max 16
_reflns_limit_l_min 0
_reflns_number_gt 4976
_reflns_number_total 5754
_reflns_threshold_expression I>=2u(I)
_cod_data_source_file 47_TAAM_iso_max.cif
_cod_data_source_block 47_TAAM_iso_max
_cod_database_code 2022035
_olex2_refinement_description
;
;
_olex2_submission_special_instructions 'No special instructions were received'

loop_
_space_group_symop_id
_space_group_symop_operation_xyz
1 x,y,z
2 -x,y+1/2,-z+1/2
3 -x,-y,-z
4 x,-y-1/2,z-1/2

loop_
_atom_site_label
_atom_site_type_symbol
_atom_site_fract_x
_atom_site_fract_y
_atom_site_fract_z
_atom_site_U_iso_or_equiv
_atom_site_adp_type
_atom_site_occupancy
_atom_site_refinement_flags_posn
O(1) O 0.353801(18) 0.208856(15) 0.47461(2) 0.01385(3) Uani 1.000000 .
H(1a H 0.2866(7) 0.2588(5) 0.3853(8) 0.0224(11) Uiso 1.000000 .
H(1b H 0.2791(7) 0.1797(5) 0.5403(8) 0.0241(11) Uiso 1.000000 .
O(2) O 0.148170(18) 0.120790(13) 0.71699(2) 0.01209(2) Uani 1.000000 .
N(1) N -0.085293(19) 0.004260(14) 0.78140(2) 0.01007(2) Uani 1.000000 .
N(3) N -0.079119(18) 0.244377(13) 0.78911(2) 0.00961(2) Uani 1.000000 .
N(4) N -0.31104(2) 0.362110(15) 0.86902(2) 0.01236(3) Uani 1.000000 .
C(2) C -0.00203(2) 0.125050(14) 0.76000(2) 0.00907(2) Uani 1.000000 .
C(4) C -0.23595(2) 0.243264(15) 0.84321(2) 0.00934(2) Uani 1.000000 .
C(5) C -0.32216(2) 0.118633(16) 0.87389(2) 0.01124(3) Uani 1.000000 .
C(6) C -0.24196(2) 0.001434(16) 0.83954(2) 0.01068(3) Uani 1.000000 .
H(1) H -0.0277(6) -0.0805(5) 0.7576(7) 0.0227(10) Uiso 1.000000 .
H(4a H -0.2552(6) 0.4457(5) 0.8414(7) 0.0226(10) Uiso 1.000000 .
H(4b H -0.4264(7) 0.3618(5) 0.9111(7) 0.0238(11) Uiso 1.000000 .
H(5) H -0.4416(7) 0.1199(5) 0.9238(8) 0.0295(13) Uiso 1.000000 .
H(6) H -0.2995(6) -0.0983(6) 0.8564(7) 0.0262(11) Uiso 1.000000 .

loop_
_atom_site_aniso_label
_atom_site_aniso_U_11
_atom_site_aniso_U_22
_atom_site_aniso_U_33
_atom_site_aniso_U_12
_atom_site_aniso_U_13
_atom_site_aniso_U_23
O(1) 0.01170(5) 0.01415(5) 0.01675(5) 0.00045(3) 0.00543(4) 0.00054(4)
O(2) 0.01043(4) 0.00991(5) 0.01751(5) -0.00010(3) 0.00676(4) -0.00024(3)
N(1) 0.01026(4) 0.00727(4) 0.01340(5) -0.00039(3) 0.00409(4) -0.00009(3)
N(3) 0.00924(4) 0.00683(4) 0.01363(5) -0.00057(3) 0.00441(4) -0.00012(3)
N(4) 0.01169(5) 0.00851(4) 0.01812(6) 0.00084(3) 0.00597(4) -0.00047(4)
C(2) 0.00878(5) 0.00772(5) 0.01140(5) -0.00037(3) 0.00364(4) -0.00001(3)
C(4) 0.00922(5) 0.00754(5) 0.01186(5) -0.00012(3) 0.00356(4) -0.00011(3)
C(5) 0.01064(5) 0.00850(5) 0.01593(6) -0.00074(4) 0.00596(4) 0.00023(4)
C(6) 0.01108(5) 0.00772(5) 0.01416(6) -0.00107(4) 0.00469(4) 0.00029(4)

loop_
_atom_type_symbol
_atom_type_description
_atom_type_scat_dispersion_real
_atom_type_scat_dispersion_imag
_atom_type_scat_source
_atom_type_scat_dispersion_source
C C 0.00347 0.00161 'Clementi & Roetti, C., At. Data Nucl. Data Tables 1974, 14, (177-478); Clementi & Raimondi, J. Chem. Phys., 1963, 38, (2686-2689)' 'Henke, Gullikson and Davis, At. Data and Nucl. Data Tables, 1993, 54, 2'
H H 0.00000 0.00000 'Clementi & Roetti, C., At. Data Nucl. Data Tables 1974, 14, (177-478); Clementi & Raimondi, J. Chem. Phys., 1963, 38, (2686-2689)' 'Henke, Gullikson and Davis, At. Data and Nucl. Data Tables, 1993, 54, 2'
N N 0.00653 0.00323 'Clementi & Roetti, C., At. Data Nucl. Data Tables 1974, 14, (177-478); Clementi & Raimondi, J. Chem. Phys., 1963, 38, (2686-2689)' 'Henke, Gullikson and Davis, At. Data and Nucl. Data Tables, 1993, 54, 2'
O O 0.01158 0.00611 'Clementi & Roetti, C., At. Data Nucl. Data Tables 1974, 14, (177-478); Clementi & Raimondi, J. Chem. Phys., 1963, 38, (2686-2689)' 'Henke, Gullikson and Davis, At. Data and Nucl. Data Tables, 1993, 54, 2'

loop_
_geom_angle_atom_site_label_1
_geom_angle_atom_site_label_2
_geom_angle_atom_site_label_3
_geom_angle
_geom_angle_site_symmetry_1
_geom_angle_site_symmetry_3
_geom_angle_publ_flag
H(1b O(1) H(1a 104.3(5) . . ?
C(6) N(1) C(2) 121.192(13) . . ?
H(1) N(1) C(2) 118.6(3) . . ?
H(1) N(1) C(6) 120.2(3) . . ?
C(4) N(3) C(2) 119.256(13) . . ?
H(4a N(4) C(4) 119.4(3) . . ?
H(4b N(4) C(4) 118.7(3) . . ?
H(4b N(4) H(4a 121.9(4) . . ?
N(1) C(2) O(2) 118.243(13) . . ?
N(3) C(2) O(2) 121.554(13) . . ?
N(3) C(2) N(1) 120.185(14) . . ?
N(4) C(4) N(3) 118.377(14) . . ?
C(5) C(4) N(3) 121.681(13) . . ?
C(5) C(4) N(4) 119.941(14) . . ?
C(6) C(5) C(4) 117.079(15) . . ?
H(5) C(5) C(4) 120.5(3) . . ?
H(5) C(5) C(6) 122.4(3) . . ?
C(5) C(6) N(1) 120.527(14) . . ?
H(6) C(6) N(1) 117.4(3) . . ?
H(6) C(6) C(5) 122.1(3) . . ?

loop_
_geom_bond_atom_site_label_1
_geom_bond_atom_site_label_2
_geom_bond_distance
_geom_bond_site_symmetry_2
_geom_bond_publ_flag
O(1) H(1a 0.912(6) . ?
O(1) H(1b 0.872(6) . ?
O(2) C(2) 1.2594(2) . ?
N(1) C(2) 1.3738(2) . ?
N(1) C(6) 1.3586(2) . ?
N(1) H(1) 0.976(5) . ?
N(3) C(2) 1.3513(2) . ?
N(3) C(4) 1.3451(2) . ?
N(4) C(4) 1.3342(2) . ?
N(4) H(4a 0.968(5) . ?
N(4) H(4b 0.998(6) . ?
C(4) C(5) 1.4331(2) . ?
C(5) C(6) 1.3550(2) . ?
C(5) H(5) 1.056(6) . ?
C(6) H(6) 1.094(6) . ?
